data_1529672
loop_
_publ_author_name
'Bokii, G.B.'
'Pal'chik, N.A.'
'Antipin, M.Yu.'

_publ_section_title
;
 More precise determination of syngenite crystal structure
;
_journal_name_full
;
Trudy Instituta Geologii I Geofiziki, Akademiya Nauk SSSR, Sibirskoe Otdelenie
;
_journal_page_first 3
_journal_page_last 7
_journal_volume 385
_journal_year 1978
_chemical_formula_sum 'Ca H2 K2 O9 S2'
_chemical_name_systematic 'K2 Ca (S O4)2 (H2 O)'
_space_group_IT_number 11
_symmetry_space_group_name_Hall '-P 2yb'
_symmetry_space_group_name_H-M 'P 1 21/m 1'
_cell_angle_alpha 90
_cell_angle_beta 104.153
_cell_angle_gamma 90
_cell_formula_units_Z 2
_cell_length_a 6.225
_cell_length_b 7.127
_cell_length_c 9.727
_cell_volume 418.445
_citation_journal_id_ASTM TGGSAV
_cod_data_source_file Bokii_TGGSAV_1978_154.cif
_cod_data_source_block H2Ca1K2O9S2
_cod_original_formula_sum 'H2 Ca1 K2 O9 S2'
_cod_database_code 1529672

loop_
_symmetry_equiv_pos_as_xyz
x,y,z
-x,y+1/2,-z
-x,-y,-z
x,-y-1/2,z

loop_
_atom_site_label
_atom_site_type_symbol
_atom_site_fract_x
_atom_site_fract_y
_atom_site_fract_z
_atom_site_occupancy
_atom_site_U_iso_or_equiv
O4 O-2 0.4495 0.25 0.5655 1 0.0
S2 S+6 0.2666 0.25 0.6373 1 0.0
Ca1 Ca+2 0.3325 0.25 0.96797 1 0.0
O3 O-2 0.0533 0.25 0.5305 1 0.0
O2 O-2 0.5018 0.25 0.2249 1 0.0
O7 O-2 0.6938 0.0836 0.9815 1 0.0
O1 O-2 0.0191 0.25 0.1183 1 0.0
K1 K+1 0.1956 0.00696 0.3361 1 0.0
S1 S+6 0.8391 0.25 0.9893 1 0.0
H1 H+1 0.571 0.152 0.249 1 0.0
O5 O-2 0.2816 0.0838 0.7308 1 0.0
O6 O-2 0.9405 0.25 0.8664 1 0.0
